data_4125235
loop_
_publ_author_name
'Wu, Jie'
'Cheng, Yangyang'
'Lan, Jingbo'
'Wu, Di'
'Qian, Shengyou'
'Yan, Lipeng'
'He, Zhen'
'Li, Xiaoyu'
'Wang, Kai'
'Zou, Bo'
'You, Jingsong'

_publ_section_title
;
 Molecular Engineering of Mechanochromic Materials by Programmed C-H
 Arylation: Making a Counterpoint in the Chromism Trend.
;
_journal_issue 39
_journal_name_full 'Journal of the American Chemical Society'
_journal_page_first 12803
_journal_page_last 12812
_journal_paper_doi 10.1021/jacs.6b03890
_journal_volume 138
_journal_year 2016
_chemical_formula_moiety 'C12 H10 N4'
_chemical_formula_sum 'C12 H10 N4'
_chemical_formula_weight 210.24
_chemical_name_systematic
;
 ? 
;
_space_group_crystal_system monoclinic
_space_group_IT_number 14
_space_group_name_Hall '-P 2yn'
_space_group_name_H-M_alt 'P 1 21/n 1'
_symmetry_space_group_name_Hall '-P 2yn'
_symmetry_space_group_name_H-M 'P 1 21/n 1'
_atom_sites_solution_hydrogens geom
_atom_sites_solution_primary direct
_atom_sites_solution_secondary difmap
_audit_creation_date 2011-06-09
_audit_creation_method
;
  Olex2 1.1
  (compiled 2011.02.15 svn.r1672, GUI svn.r3494)
;
_cell_angle_alpha 90.00
_cell_angle_beta 106.484(6)
_cell_angle_gamma 90.00
_cell_formula_units_Z 8
_cell_length_a 17.5558(10)
_cell_length_b 7.0307(4)
_cell_length_c 17.5147(9)
_cell_measurement_reflns_used 2448
_cell_measurement_temperature 293.15
_cell_measurement_theta_max 29.1743
_cell_measurement_theta_min 2.8914
_cell_volume 2073.0(2)
_computing_cell_refinement
;
CrysAlisPro, Agilent Technologies,
Version 1.171.34.49 (release 20-01-2011 CrysAlis171 .NET)
(compiled Jan 20 2011,15:58:25)
;
_computing_data_collection
;
CrysAlisPro, Agilent Technologies,
Version 1.171.34.49 (release 20-01-2011 CrysAlis171 .NET)
(compiled Jan 20 2011,15:58:25)
;
_computing_data_reduction
;
CrysAlisPro, Agilent Technologies,
Version 1.171.34.49 (release 20-01-2011 CrysAlis171 .NET)
(compiled Jan 20 2011,15:58:25)
;
_computing_molecular_graphics
;
O. V. Dolomanov, L. J. Bourhis, R. J. Gildea, J. A. K. Howard and H. Puschmann,
OLEX2: a complete structure solution, refinement and analysis program.
J. Appl. Cryst. (2009). 42, 339-341.
;
_computing_publication_material
;
O. V. Dolomanov, L. J. Bourhis, R. J. Gildea, J. A. K. Howard and H. Puschmann,
OLEX2: a complete structure solution, refinement and analysis program.
J. Appl. Cryst. (2009). 42, 339-341.
;
_computing_structure_refinement 'SHELXL-97 (Sheldrick, 1997)'
_computing_structure_solution 'A short history of SHELX (Sheldrick, 2007)'
_diffrn_ambient_temperature 293.15
_diffrn_detector_area_resol_mean 16.0874
_diffrn_measured_fraction_theta_full 0.982
_diffrn_measured_fraction_theta_max 0.982
_diffrn_measurement_details
;
  1 omega  -30.00    6.00   1.0000   25.0000
omega____ theta____ kappa____ phi______ frames
    -      -16.8924   77.0000 -150.0000 36

  2 omega   -6.00   90.00   1.0000   25.0000
omega____ theta____ kappa____ phi______ frames
    -       19.8611   38.0000   60.0000 96

  3 omega  -48.00   39.00   1.0000   25.0000
omega____ theta____ kappa____ phi______ frames
    -       19.8611  -38.0000 -120.0000 87
;
_diffrn_measurement_device_type 'Xcalibur, Eos'
_diffrn_measurement_method '\w scans'
_diffrn_orient_matrix_UB_11 0.0406783000
_diffrn_orient_matrix_UB_12 0.0092231000
_diffrn_orient_matrix_UB_13 0.0016481000
_diffrn_orient_matrix_UB_21 -0.0055671000
_diffrn_orient_matrix_UB_22 0.0987725000
_diffrn_orient_matrix_UB_23 -0.0077433000
_diffrn_orient_matrix_UB_31 0.0095089000
_diffrn_orient_matrix_UB_32 0.0178562000
_diffrn_orient_matrix_UB_33 0.0415165000
_diffrn_radiation_monochromator graphite
_diffrn_radiation_type 'Mo K\a'
_diffrn_radiation_wavelength 0.7107
_diffrn_reflns_av_R_equivalents 0.0188
_diffrn_reflns_av_unetI/netI 0.0356
_diffrn_reflns_limit_h_max 16
_diffrn_reflns_limit_h_min -21
_diffrn_reflns_limit_k_max 4
_diffrn_reflns_limit_k_min -8
_diffrn_reflns_limit_l_max 21
_diffrn_reflns_limit_l_min -18
_diffrn_reflns_number 8409
_diffrn_reflns_theta_full 26.37
_diffrn_reflns_theta_max 26.37
_diffrn_reflns_theta_min 3.14
_diffrn_source 'Enhance (Mo) X-ray Source'
_exptl_absorpt_coefficient_mu 0.086
_exptl_absorpt_correction_T_max 1.00000
_exptl_absorpt_correction_T_min 0.97332
_exptl_absorpt_correction_type multi-scan
_exptl_absorpt_process_details
;
CrysAlisPro, Agilent Technologies,
Version 1.171.34.49 (release 20-01-2011 CrysAlis171 .NET)
(compiled Jan 20 2011,15:58:25)
Empirical absorption correction using spherical harmonics,
 implemented in SCALE3 ABSPACK scaling algorithm.
;
_exptl_crystal_colour colorless
_exptl_crystal_density_diffrn 1.347
_exptl_crystal_density_method 'not measured'
_exptl_crystal_description block
_exptl_crystal_F_000 880
_exptl_crystal_size_max 0.35
_exptl_crystal_size_mid 0.30
_exptl_crystal_size_min 0.30
_refine_diff_density_max 0.184
_refine_diff_density_min -0.252
_refine_diff_density_rms 0.043
_refine_ls_extinction_method none
_refine_ls_goodness_of_fit_ref 1.116
_refine_ls_hydrogen_treatment mixed
_refine_ls_matrix_type full
_refine_ls_number_parameters 358
_refine_ls_number_reflns 4160
_refine_ls_number_restraints 0
_refine_ls_restrained_S_all 1.116
_refine_ls_R_factor_all 0.0863
_refine_ls_R_factor_gt 0.0577
_refine_ls_shift/su_max 0.000
_refine_ls_shift/su_mean 0.000
_refine_ls_structure_factor_coef Fsqd
_refine_ls_weighting_details 'calc w=1/[\s^2^(Fo^2^)+(0.0517P)^2^+0.5492P] where P=(Fo^2^+2Fc^2^)/3'
_refine_ls_weighting_scheme calc
_refine_ls_wR_factor_gt 0.1307
_refine_ls_wR_factor_ref 0.1441
_reflns_number_gt 2945
_reflns_number_total 4160
_reflns_threshold_expression >2sigma(I)
_cod_data_source_file ja6b03890_si_004.cif
_cod_data_source_block 110608_s2_wj
_cod_depositor_comments 'Adding full bibliography for 4125235--4125245.cif.'
_cod_database_code 4125235
_chemical_oxdiff_formula C30H40N4
_reflns_odcompleteness_completeness 97.54
_reflns_odcompleteness_iscentric 1
_reflns_odcompleteness_theta 26.32

loop_
_space_group_symop_id
_space_group_symop_operation_xyz
1 'x, y, z'
2 '-x+1/2, y+1/2, -z+1/2'
3 '-x, -y, -z'
4 'x-1/2, -y-1/2, z-1/2'

loop_
_atom_site_label
_atom_site_type_symbol
_atom_site_fract_x
_atom_site_fract_y
_atom_site_fract_z
_atom_site_U_iso_or_equiv
_atom_site_adp_type
_atom_site_occupancy
_atom_site_symmetry_multiplicity
_atom_site_calc_flag
_atom_site_refinement_flags
N1 N 0.13916(10) 0.1833(2) 0.68943(10) 0.0387(4) Uani 1 1 d .
N2 N 0.02166(11) 0.2225(3) 0.73153(12) 0.0544(5) Uani 1 1 d .
N3 N 0.15771(12) 0.1418(3) 0.62070(10) 0.0508(5) Uani 1 1 d .
N4 N 0.02265(12) 0.1511(3) 0.59817(12) 0.0594(6) Uani 1 1 d .
N5 N 0.19346(10) 0.3525(3) 0.13639(9) 0.0389(4) Uani 1 1 d .
N6 N 0.23338(12) 0.3147(3) 0.01747(11) 0.0570(6) Uani 1 1 d .
N7 N 0.12475(10) 0.3886(3) 0.15614(11) 0.0491(5) Uani 1 1 d .
N8 N 0.09988(12) 0.3710(3) 0.02078(11) 0.0576(6) Uani 1 1 d .
C1 C 0.27691(11) 0.1995(3) 0.78036(12) 0.0366(5) Uani 1 1 d .
C2 C 0.32179(13) 0.1505(4) 0.85746(14) 0.0478(6) Uani 1 1 d .
H2 H 0.2957(13) 0.117(3) 0.8956(13) 0.050(7) Uiso 1 1 d .
C3 C 0.40367(14) 0.1435(4) 0.87722(15) 0.0555(6) Uani 1 1 d .
H3 H 0.4322(14) 0.104(4) 0.9313(14) 0.065(7) Uiso 1 1 d .
C4 C 0.44374(13) 0.1850(4) 0.82181(16) 0.0532(6) Uani 1 1 d .
C5 C 0.39916(14) 0.2320(4) 0.74598(16) 0.0545(7) Uani 1 1 d .
H5 H 0.4256(15) 0.250(4) 0.7066(15) 0.064(8) Uiso 1 1 d .
C6 C 0.31726(14) 0.2388(3) 0.72499(14) 0.0458(6) Uani 1 1 d .
H6 H 0.2884(14) 0.264(3) 0.6715(14) 0.058(7) Uiso 1 1 d .
C7 C 0.19003(12) 0.2126(3) 0.76420(11) 0.0359(5) Uani 1 1 d .
C8 C 0.15282(13) 0.2530(3) 0.82102(13) 0.0440(5) Uani 1 1 d .
H8 H 0.1853(13) 0.286(3) 0.8747(13) 0.046(6) Uiso 1 1 d .
C9 C 0.07041(14) 0.2543(4) 0.80273(15) 0.0523(6) Uani 1 1 d .
H9 H 0.0452(14) 0.278(3) 0.8441(14) 0.062(7) Uiso 1 1 d .
C10 C 0.05718(12) 0.1879(3) 0.67483(13) 0.0450(6) Uani 1 1 d .
C11 C 0.08555(16) 0.1257(4) 0.57026(15) 0.0594(7) Uani 1 1 d .
H11 H 0.0824(15) 0.092(4) 0.5151(15) 0.073(8) Uiso 1 1 d .
C12 C 0.53349(17) 0.1803(6) 0.8434(3) 0.0801(10) Uani 1 1 d .
H12A H 0.554(2) 0.319(6) 0.855(2) 0.148(16) Uiso 1 1 d .
H12B H 0.552(2) 0.119(5) 0.803(2) 0.123(14) Uiso 1 1 d .
H12C H 0.554(2) 0.106(5) 0.890(2) 0.129(16) Uiso 1 1 d .
C13 C 0.28659(12) 0.3455(3) 0.27393(11) 0.0365(5) Uani 1 1 d .
C14 C 0.23180(14) 0.3063(3) 0.31514(13) 0.0462(6) Uani 1 1 d .
H14 H 0.1792(15) 0.273(3) 0.2867(14) 0.061(7) Uiso 1 1 d .
C15 C 0.25411(16) 0.3088(4) 0.39744(14) 0.0534(6) Uani 1 1 d .
H15 H 0.2146(15) 0.287(4) 0.4262(14) 0.061(7) Uiso 1 1 d .
C16 C 0.33087(15) 0.3511(3) 0.44137(13) 0.0511(6) Uani 1 1 d .
C17 C 0.38500(15) 0.3929(4) 0.40027(14) 0.0544(7) Uani 1 1 d .
H17 H 0.4381(15) 0.428(4) 0.4264(13) 0.063(7) Uiso 1 1 d .
C18 C 0.36393(13) 0.3907(4) 0.31816(13) 0.0480(6) Uani 1 1 d .
H18 H 0.4046(13) 0.422(3) 0.2918(12) 0.052(7) Uiso 1 1 d .
C19 C 0.26916(12) 0.3331(3) 0.18673(12) 0.0372(5) Uani 1 1 d .
C20 C 0.32569(14) 0.3022(4) 0.14823(13) 0.0477(6) Uani 1 1 d .
H20 H 0.3802(14) 0.280(3) 0.1796(13) 0.053(6) Uiso 1 1 d .
C21 C 0.30572(15) 0.2954(4) 0.06542(14) 0.0570(7) Uani 1 1 d .
H21 H 0.3493(15) 0.279(4) 0.0394(14) 0.064(7) Uiso 1 1 d .
C22 C 0.17711(14) 0.3431(3) 0.05420(12) 0.0462(6) Uani 1 1 d .
C23 C 0.07322(15) 0.3979(4) 0.08418(16) 0.0583(7) Uani 1 1 d .
H23 H 0.0175(15) 0.422(4) 0.0796(13) 0.064(7) Uiso 1 1 d .
C24 C 0.35370(19) 0.3505(4) 0.53124(13) 0.0756(9) Uani 1 1 d .
H24A H 0.3135 0.4148 0.5489 0.113 Uiso 1 1 calc R
H24B H 0.4036 0.4148 0.5518 0.113 Uiso 1 1 calc R
H24C H 0.3585 0.2217 0.5501 0.113 Uiso 1 1 calc R

loop_
_atom_site_aniso_label
_atom_site_aniso_U_11
_atom_site_aniso_U_22
_atom_site_aniso_U_33
_atom_site_aniso_U_23
_atom_site_aniso_U_13
_atom_site_aniso_U_12
N1 0.0368(9) 0.0410(10) 0.0359(9) 0.0021(8) 0.0064(8) -0.0010(8)
N2 0.0361(10) 0.0688(15) 0.0561(12) 0.0049(10) 0.0096(10) -0.0016(10)
N3 0.0548(12) 0.0591(13) 0.0355(10) -0.0050(9) 0.0078(9) -0.0001(10)
N4 0.0477(12) 0.0711(15) 0.0488(12) -0.0002(10) -0.0035(10) -0.0025(11)
N5 0.0344(9) 0.0427(10) 0.0358(9) 0.0001(8) 0.0039(8) -0.0010(8)
N6 0.0563(13) 0.0751(16) 0.0361(10) -0.0010(10) 0.0076(10) -0.0102(11)
N7 0.0333(10) 0.0578(13) 0.0511(11) 0.0004(9) 0.0037(9) 0.0063(9)
N8 0.0477(12) 0.0669(15) 0.0453(11) 0.0036(10) -0.0074(10) -0.0018(11)
C1 0.0338(11) 0.0342(11) 0.0402(12) -0.0040(9) 0.0077(9) -0.0017(9)
C2 0.0392(12) 0.0582(16) 0.0429(13) 0.0003(11) 0.0067(11) -0.0006(11)
C3 0.0422(13) 0.0632(17) 0.0526(15) -0.0047(13) -0.0003(12) 0.0038(12)
C4 0.0345(12) 0.0497(15) 0.0736(17) -0.0146(13) 0.0121(12) -0.0013(11)
C5 0.0422(13) 0.0610(17) 0.0640(17) -0.0057(13) 0.0209(13) -0.0024(12)
C6 0.0425(13) 0.0503(14) 0.0446(13) -0.0004(11) 0.0121(11) -0.0006(11)
C7 0.0365(11) 0.0340(11) 0.0342(11) 0.0020(9) 0.0050(9) -0.0004(9)
C8 0.0389(12) 0.0542(15) 0.0379(12) 0.0005(11) 0.0092(10) -0.0009(10)
C9 0.0431(13) 0.0654(17) 0.0513(15) 0.0032(12) 0.0181(12) 0.0025(12)
C10 0.0349(12) 0.0482(14) 0.0457(13) 0.0065(11) 0.0013(10) -0.0016(10)
C11 0.0637(17) 0.0662(18) 0.0381(13) -0.0044(12) -0.0022(13) -0.0028(14)
C12 0.0339(14) 0.094(3) 0.106(3) -0.023(2) 0.0105(16) 0.0006(16)
C13 0.0354(11) 0.0387(12) 0.0329(11) -0.0003(9) 0.0056(9) 0.0058(9)
C14 0.0402(13) 0.0543(15) 0.0420(13) 0.0008(11) 0.0083(10) 0.0032(11)
C15 0.0575(15) 0.0643(17) 0.0421(14) 0.0033(12) 0.0200(12) 0.0104(13)
C16 0.0635(16) 0.0512(14) 0.0341(12) -0.0031(10) 0.0064(11) 0.0145(12)
C17 0.0460(14) 0.0662(17) 0.0408(13) -0.0083(12) -0.0039(11) 0.0054(13)
C18 0.0387(12) 0.0620(16) 0.0390(12) -0.0065(11) 0.0041(10) -0.0018(11)
C19 0.0325(10) 0.0391(12) 0.0357(11) -0.0011(9) 0.0028(9) 0.0000(9)
C20 0.0375(12) 0.0640(16) 0.0395(12) -0.0048(11) 0.0074(10) -0.0017(11)
C21 0.0510(15) 0.0773(19) 0.0444(14) -0.0075(13) 0.0162(12) -0.0094(13)
C22 0.0483(13) 0.0494(14) 0.0334(11) 0.0012(10) -0.0004(10) -0.0089(11)
C23 0.0372(13) 0.0648(18) 0.0620(16) 0.0046(13) -0.0035(12) 0.0046(12)
C24 0.100(2) 0.086(2) 0.0340(13) -0.0035(13) 0.0078(14) 0.0191(18)

loop_
_atom_type_symbol
_atom_type_description
_atom_type_scat_dispersion_real
_atom_type_scat_dispersion_imag
_atom_type_scat_source
C C 0.0033 0.0016 'International Tables Vol C Tables 4.2.6.8 and 6.1.1.4'
H H 0.0000 0.0000 'International Tables Vol C Tables 4.2.6.8 and 6.1.1.4'
N N 0.0061 0.0033 'International Tables Vol C Tables 4.2.6.8 and 6.1.1.4'

loop_
_geom_angle_atom_site_label_1
_geom_angle_atom_site_label_2
_geom_angle_atom_site_label_3
_geom_angle
N3 N1 C7 128.23(18)
N3 N1 C10 109.68(17)
C7 N1 C10 122.07(18)
C9 N2 C10 114.8(2)
C11 N3 N1 100.58(19)
C10 N4 C11 101.9(2)
N7 N5 C19 127.99(17)
N7 N5 C22 109.47(17)
C19 N5 C22 122.51(18)
C21 N6 C22 114.78(19)
C23 N7 N5 100.42(19)
C22 N8 C23 102.06(19)
C2 C1 C7 118.00(19)
C6 C1 C2 117.8(2)
C6 C1 C7 124.17(19)
C1 C2 H2 119.5(13)
C3 C2 C1 120.8(2)
C3 C2 H2 119.7(13)
C2 C3 H3 117.6(14)
C2 C3 C4 121.2(2)
C4 C3 H3 121.2(14)
C3 C4 C12 121.4(3)
C5 C4 C3 117.7(2)
C5 C4 C12 120.9(3)
C4 C5 H5 118.4(15)
C4 C5 C6 122.0(2)
C6 C5 H5 119.5(15)
C1 C6 H6 119.6(14)
C5 C6 C1 120.6(2)
C5 C6 H6 119.7(14)
N1 C7 C1 122.06(18)
C8 C7 N1 114.16(19)
C8 C7 C1 123.78(19)
C7 C8 H8 118.7(12)
C7 C8 C9 121.0(2)
C9 C8 H8 120.3(12)
N2 C9 C8 124.9(2)
N2 C9 H9 115.3(14)
C8 C9 H9 119.8(14)
N2 C10 N1 123.03(19)
N4 C10 N1 109.4(2)
N4 C10 N2 127.5(2)
N3 C11 N4 118.4(2)
N3 C11 H11 116.9(15)
N4 C11 H11 124.7(15)
C4 C12 H12A 108(2)
C4 C12 H12B 112(2)
C4 C12 H12C 110(2)
H12A C12 H12B 113(3)
H12A C12 H12C 109(3)
H12B C12 H12C 105(3)
C14 C13 C18 117.81(19)
C14 C13 C19 123.93(19)
C18 C13 C19 118.18(19)
C13 C14 H14 119.6(14)
C15 C14 C13 120.5(2)
C15 C14 H14 119.9(14)
C14 C15 H15 120.2(14)
C16 C15 C14 121.8(2)
C16 C15 H15 118.0(14)
C15 C16 C24 120.6(2)
C17 C16 C15 117.6(2)
C17 C16 C24 121.8(2)
C16 C17 H17 122.3(13)
C16 C17 C18 121.5(2)
C18 C17 H17 116.2(14)
C13 C18 H18 120.9(13)
C17 C18 C13 120.8(2)
C17 C18 H18 118.3(13)
N5 C19 C13 122.47(18)
C20 C19 N5 113.82(18)
C20 C19 C13 123.71(19)
C19 C20 H20 118.9(13)
C19 C20 C21 121.1(2)
C21 C20 H20 120.0(13)
N6 C21 C20 125.0(2)
N6 C21 H21 116.4(14)
C20 C21 H21 118.6(14)
N6 C22 N5 122.9(2)
N8 C22 N5 109.5(2)
N8 C22 N6 127.6(2)
N7 C23 N8 118.5(2)
N7 C23 H23 119.0(14)
N8 C23 H23 122.5(14)
C16 C24 H24A 109.5
C16 C24 H24B 109.5
C16 C24 H24C 109.5
H24A C24 H24B 109.5
H24A C24 H24C 109.5
H24B C24 H24C 109.5

loop_
_geom_bond_atom_site_label_1
_geom_bond_atom_site_label_2
_geom_bond_distance
N1 N3 1.365(2)
N1 C7 1.375(3)
N1 C10 1.389(3)
N2 C9 1.316(3)
N2 C10 1.336(3)
N3 C11 1.328(3)
N4 C10 1.332(3)
N4 C11 1.340(3)
N5 N7 1.370(2)
N5 C19 1.377(2)
N5 C22 1.387(3)
N6 C21 1.316(3)
N6 C22 1.338(3)
N7 C23 1.328(3)
N8 C22 1.330(3)
N8 C23 1.335(3)
C1 C2 1.400(3)
C1 C6 1.381(3)
C1 C7 1.473(3)
C2 H2 0.94(2)
C2 C3 1.381(3)
C3 H3 0.98(2)
C3 C4 1.382(3)
C4 C5 1.377(4)
C4 C12 1.513(3)
C5 H5 0.94(2)
C5 C6 1.380(3)
C6 H6 0.95(2)
C7 C8 1.366(3)
C8 H8 0.98(2)
C8 C9 1.390(3)
C9 H9 0.97(2)
C11 H11 0.98(2)
C12 H12A 1.04(4)
C12 H12B 0.96(4)
C12 H12C 0.95(4)
C13 C14 1.384(3)
C13 C18 1.396(3)
C13 C19 1.473(3)
C14 H14 0.95(2)
C14 C15 1.382(3)
C15 H15 0.98(2)
C15 C16 1.381(3)
C16 C17 1.377(3)
C16 C24 1.510(3)
C17 H17 0.95(2)
C17 C18 1.380(3)
C18 H18 0.98(2)
C19 C20 1.366(3)
C20 H20 0.97(2)
C20 C21 1.393(3)
C21 H21 1.00(2)
C23 H23 0.97(2)
C24 H24A 0.9600
C24 H24B 0.9600
C24 H24C 0.9600

loop_
_geom_torsion_atom_site_label_1
_geom_torsion_atom_site_label_2
_geom_torsion_atom_site_label_3
_geom_torsion_atom_site_label_4
_geom_torsion
N1 N3 C11 N4 -0.3(3)
N1 C7 C8 C9 2.7(3)
N3 N1 C7 C1 -0.8(3)
N3 N1 C7 C8 179.6(2)
N3 N1 C10 N2 179.0(2)
N3 N1 C10 N4 -0.3(3)
N5 N7 C23 N8 0.4(3)
N5 C19 C20 C21 1.0(3)
N7 N5 C19 C13 1.5(3)
N7 N5 C19 C20 -178.4(2)
N7 N5 C22 N6 178.1(2)
N7 N5 C22 N8 -0.4(3)
C1 C2 C3 C4 0.2(4)
C1 C7 C8 C9 -176.8(2)
C2 C1 C6 C5 -0.9(3)
C2 C1 C7 N1 -153.2(2)
C2 C1 C7 C8 26.3(3)
C2 C3 C4 C5 -0.5(4)
C2 C3 C4 C12 179.2(3)
C3 C4 C5 C6 0.2(4)
C4 C5 C6 C1 0.5(4)
C6 C1 C2 C3 0.5(3)
C6 C1 C7 N1 29.1(3)
C6 C1 C7 C8 -151.4(2)
C7 N1 N3 C11 178.6(2)
C7 N1 C10 N2 0.6(3)
C7 N1 C10 N4 -178.70(19)
C7 C1 C2 C3 -177.3(2)
C7 C1 C6 C5 176.8(2)
C7 C8 C9 N2 -1.6(4)
C9 N2 C10 N1 0.7(3)
C9 N2 C10 N4 179.9(2)
C10 N1 N3 C11 0.3(2)
C10 N1 C7 C1 177.30(19)
C10 N1 C7 C8 -2.3(3)
C10 N2 C9 C8 -0.2(4)
C10 N4 C11 N3 0.1(3)
C11 N4 C10 N1 0.1(3)
C11 N4 C10 N2 -179.1(2)
C12 C4 C5 C6 -179.5(3)
C13 C14 C15 C16 0.4(4)
C13 C19 C20 C21 -178.8(2)
C14 C13 C18 C17 1.0(3)
C14 C13 C19 N5 25.2(3)
C14 C13 C19 C20 -155.0(2)
C14 C15 C16 C17 0.6(4)
C14 C15 C16 C24 -179.3(2)
C15 C16 C17 C18 -0.7(4)
C16 C17 C18 C13 -0.1(4)
C18 C13 C14 C15 -1.2(3)
C18 C13 C19 N5 -158.0(2)
C18 C13 C19 C20 21.9(3)
C19 N5 N7 C23 178.0(2)
C19 N5 C22 N6 -0.1(3)
C19 N5 C22 N8 -178.48(19)
C19 C13 C14 C15 175.7(2)
C19 C13 C18 C17 -176.0(2)
C19 C20 C21 N6 -0.9(4)
C21 N6 C22 N5 0.3(3)
C21 N6 C22 N8 178.4(3)
C22 N5 N7 C23 0.0(2)
C22 N5 C19 C13 179.21(19)
C22 N5 C19 C20 -0.6(3)
C22 N6 C21 C20 0.2(4)
C22 N8 C23 N7 -0.7(3)
C23 N8 C22 N5 0.6(3)
C23 N8 C22 N6 -177.8(2)
C24 C16 C17 C18 179.1(2)
